data_9009524
loop_
_publ_author_name
'Nekrasov Yu, V.'
'Ponomarev, V. I.'
'Simonov, V. I.'
'Kheiker, D. M.'

_publ_section_title
;
 Refinement of the atomic structure of baotite
 and the isomorphic relationships in this mineral
;
_journal_name_full 'Soviet Physics Crystallography'
_journal_page_first 508
_journal_page_last 514
_journal_volume 14
_journal_year 1969
_chemical_formula_sum 'Ba4 Cl Fe0.64 Nb1.44 O28 Si4 Ti5.92'
_chemical_name_mineral Baotite
_space_group_IT_number 88
_symmetry_space_group_name_Hall '-I 4ad'
_symmetry_space_group_name_H-M 'I 41/a :2'
_cell_angle_alpha 90
_cell_angle_beta 90
_cell_angle_gamma 90
_cell_length_a 19.99
_cell_length_b 19.99
_cell_length_c 5.908
_cell_formula_units_Z 4
_cell_volume 2360.837
_database_code_amcsd 0015552
_exptl_crystal_density_diffrn 4.496
_cod_original_sg_symbol_H-M 'I 41/a'
_cod_original_formula_sum 'Ba4 Ti5.92 Nb1.44 Fe.64 Si4 O28 Cl'
_cod_database_code 9009524

loop_
_space_group_symop_operation_xyz
x,y,z
1/2+x,1/2+y,1/2+z
3/4+y,1/4-x,1/4-z
1/4+y,3/4-x,3/4-z
3/4-y,1/4+x,1/4+z
1/4-y,3/4+x,3/4+z
1/2+x,y,1/2-z
+x,1/2+y,-z
1/2-x,-y,1/2+z
-x,1/2-y,+z
3/4-y,3/4+x,3/4-z
1/4-y,1/4+x,1/4-z
3/4+y,3/4-x,3/4+z
1/4+y,1/4-x,1/4+z
-x,-y,-z
1/2-x,1/2-y,1/2-z

loop_
_atom_site_label
_atom_site_fract_x
_atom_site_fract_y
_atom_site_fract_z
_atom_site_occupancy
_atom_site_U_iso_or_equiv
Ba 0.02947 0.09737 0.62138 1.00000 0.00532
Ti1 0.21264 0.10787 0.86990 1.00000 0.00431
Ti2 0.22174 0.11789 0.37280 0.48000 0.00494
Nb2 0.22174 0.11789 0.37280 0.36000 0.00494
Fe2 0.22174 0.11789 0.37280 0.16000 0.00494
Si 0.09288 0.18533 0.12440 1.00000 0.00355
O1 0.01680 0.15680 0.13500 1.00000 0.00760
O2 0.12650 0.15930 0.89330 1.00000 0.00507
O3 0.12840 0.16170 0.35870 1.00000 0.00608
O4 0.18460 0.05300 0.13040 1.00000 0.00671
O5 0.18120 0.05470 0.62140 1.00000 0.00747
O6 0.24680 0.16840 0.12060 1.00000 0.00697
O7 0.24150 0.17030 0.63050 1.00000 0.00633
Cl 0.00000 0.25000 0.62500 1.00000 0.00849

loop_
_cod_related_entry_id
_cod_related_entry_database
_cod_related_entry_code
1 AMCSD 0015552
